data_2241224
loop_
_publ_author_name
'Noor, Shabana'
'Kumar, Sarvendra'
'Sabir, Suhail'
'Seidel, R\"udiger W.'
'Goddard, Richard'

_publ_section_title
;
 Crystal structure of
 {6,6'-dihydroxy-2,2'-[iminobis(propane-1,3-diylnitrilomethanylylidene)]diphenolato-\k^5^<i>O</i>^1^,<i>N</i>,<i>N</i>',<i>N</i>'',<i>O</i>^1'^}copper(II)
;
_journal_issue 11
_journal_name_full 'Acta Crystallographica Section E'
_journal_page_first m203
_journal_page_last m204
_journal_paper_doi 10.1107/S2056989015019684
_journal_volume 71
_journal_year 2015
_chemical_formula_iupac '[Cu (C20 H23 N3 O4)]'
_chemical_formula_moiety 'C20 H23 Cu N3 O4'
_chemical_formula_sum 'C20 H23 Cu N3 O4'
_chemical_formula_weight 432.95
_chemical_name_systematic
{6,6'-Dihydroxy-2,2'-[iminobis(propane-1,3-diylnitrilomethanylylidene)]diphenolato-\k^5^<i>O</i>^1^,<i>N</i>,<i>N</i>',<i>N</i>'',<i>O</i>^1'^}copper(II)
_space_group_crystal_system monoclinic
_space_group_IT_number 9
_space_group_name_Hall 'C -2yc'
_space_group_name_H-M_alt 'C 1 c 1'
_symmetry_space_group_name_Hall 'C -2yc'
_symmetry_space_group_name_H-M 'C 1 c 1'
_atom_sites_solution_hydrogens geom
_atom_sites_solution_primary direct
_atom_sites_solution_secondary difmap
_audit_creation_method SHELXL-2014/7
_cell_angle_alpha 90
_cell_angle_beta 114.792(11)
_cell_angle_gamma 90
_cell_formula_units_Z 8
_cell_length_a 28.4747(8)
_cell_length_b 6.186(5)
_cell_length_c 22.925(12)
_cell_measurement_reflns_used 32601
_cell_measurement_temperature 100(2)
_cell_measurement_theta_max 33.10
_cell_measurement_theta_min 2.93
_cell_volume 3666(4)
_computing_cell_refinement
;
EVALCCD (Duisenberg et al., 2003)
;
_computing_data_collection
;
DATCOL (Bruker, 2006)
;
_computing_data_reduction
;
EVALCCD (Duisenberg et al., 2003)
;
_computing_molecular_graphics
;
DIAMOND (Brandenburg, 1999)
;
_computing_publication_material
;
<i>enCIFer</i> (Allen <i>et al.</i>, 2004)
;
_computing_structure_refinement
;
SHELXL2014 (Sheldrick, 2015)
;
_computing_structure_solution
;
SHELXS97 (Sheldrick, 2008)
;
_diffrn_ambient_temperature 100(2)
_diffrn_detector_area_resol_mean 18.02
_diffrn_measured_fraction_theta_full 0.999
_diffrn_measured_fraction_theta_max 0.997
_diffrn_measurement_device_type 'Enraf--Nonius KappaCCD'
_diffrn_measurement_method '\f and \w scans'
_diffrn_radiation_monochromator 'Incoatec Helios focusing multilayer optics'
_diffrn_radiation_type MoK\a
_diffrn_radiation_wavelength 0.71073
_diffrn_reflns_av_R_equivalents 0.0503
_diffrn_reflns_limit_h_max 43
_diffrn_reflns_limit_h_min -43
_diffrn_reflns_limit_k_max 9
_diffrn_reflns_limit_k_min -9
_diffrn_reflns_limit_l_max 34
_diffrn_reflns_limit_l_min -35
_diffrn_reflns_number 26717
_diffrn_reflns_theta_full 25.242
_diffrn_reflns_theta_max 33.098
_diffrn_reflns_theta_min 2.931
_exptl_absorpt_coefficient_mu 1.225
_exptl_absorpt_correction_T_max 0.97389
_exptl_absorpt_correction_T_min 0.90387
_exptl_absorpt_correction_type gaussian
_exptl_absorpt_process_details
;
(SADABS; Bruker, 2006)
;
_exptl_crystal_colour grey
_exptl_crystal_density_diffrn 1.569
_exptl_crystal_description prism
_exptl_crystal_F_000 1800
_exptl_crystal_size_max 0.070
_exptl_crystal_size_mid 0.060
_exptl_crystal_size_min 0.020
_refine_diff_density_max 1.819
_refine_diff_density_min -1.648
_refine_ls_abs_structure_details
;
Parsons & Flack (2004), 5103 Friedel pairs
;
_refine_ls_abs_structure_Flack 0.10(2)
_refine_ls_extinction_method none
_refine_ls_goodness_of_fit_ref 1.246
_refine_ls_hydrogen_treatment constr
_refine_ls_matrix_type full
_refine_ls_number_parameters 510
_refine_ls_number_reflns 12062
_refine_ls_number_restraints 8
_refine_ls_restrained_S_all 1.247
_refine_ls_R_factor_all 0.0769
_refine_ls_R_factor_gt 0.0695
_refine_ls_shift/su_max 0.000
_refine_ls_shift/su_mean 0.000
_refine_ls_structure_factor_coef Fsqd
_refine_ls_weighting_details 'w=1/[\s^2^(Fo^2^)+45.2966P] where P=(Fo^2^+2Fc^2^)/3'
_refine_ls_weighting_scheme calc
_refine_ls_wR_factor_gt 0.1784
_refine_ls_wR_factor_ref 0.1822
_reflns_number_gt 11048
_reflns_number_total 12062
_reflns_threshold_expression 'I > 2\s(I)'
_cod_data_source_file is5426sup1.cif
_cod_data_source_block I
_cod_depositor_comments
;
The following automatic conversions were performed:

'_exptl_absorpt_correction_type' value 'Gaussian' changed to
'gaussian' according to
/usr/data/users/saulius/crontab/automatic-downloads/rss-feeds/IUCr/lib/dictionaries/cif_core.dic
dictionary named 'cif_core.dic' version 2.4.2 from 2011-04-26.

Automatic conversion script
Id: cif_fix_values 3271 2015-04-21 07:52:19Z andrius 
;
_cod_original_cell_volume 3666(3)
_cod_database_code 2241224
_shelx_space_group_comment
;
The symmetry employed for this shelxl refinement is uniquely defined
by the following loop, which should always be used as a source of
symmetry information in preference to the above space-group names.
They are only intended as comments.
;
_shelx_estimated_absorpt_t_min 0.919
_shelx_estimated_absorpt_t_max 0.976

loop_
_space_group_symop_operation_xyz
'x, y, z'
'x, -y, z+1/2'
'x+1/2, y+1/2, z'
'x+1/2, -y+1/2, z+1/2'

loop_
_atom_site_type_symbol
_atom_site_label
_atom_site_fract_x
_atom_site_fract_y
_atom_site_fract_z
_atom_site_U_iso_or_equiv
_atom_site_adp_type
_atom_site_calc_flag
_atom_site_occupancy
Cu Cu1 0.60730(3) 0.75260(14) 0.60326(4) 0.01256(14) Uani d 1
Cu Cu2 0.38464(3) -0.00703(14) 0.28880(4) 0.01287(15) Uani d 1
C C1 0.6659(2) 1.0247(11) 0.7213(3) 0.0136(11) Uani d 1
C C2 0.6982(3) 1.2023(12) 0.7533(4) 0.0185(14) Uani d 1
C C3 0.7240(3) 1.2116(14) 0.8196(4) 0.0229(16) Uani d 1
H H3 0.7456 1.3318 0.8393 0.027 Uiso calc 1
C C4 0.7188(3) 1.0482(14) 0.8576(4) 0.0237(16) Uani d 1
H H4 0.7372 1.0550 0.9030 0.028 Uiso calc 1
C C5 0.6867(3) 0.8753(14) 0.8294(3) 0.0208(14) Uani d 1
H H5 0.6823 0.7651 0.8556 0.025 Uiso calc 1
C C6 0.6601(2) 0.8606(12) 0.7615(3) 0.0156(12) Uani d 1
C C7 0.6284(3) 0.6718(12) 0.7375(3) 0.0157(12) Uani d 1
H H7 0.6249 0.5783 0.7684 0.019 Uiso calc 1
C C8 0.5699(3) 0.4285(12) 0.6616(4) 0.0178(12) Uani d 1
H H8A 0.5804 0.3304 0.6991 0.021 Uiso calc 1
H H8B 0.5723 0.3483 0.6256 0.021 Uiso calc 1
C C9 0.5138(3) 0.5056(13) 0.6422(4) 0.0206(13) Uani d 1
H H9A 0.4899 0.4049 0.6097 0.025 Uiso calc 1
H H9B 0.5059 0.4997 0.6804 0.025 Uiso calc 1
C C10 0.5038(3) 0.7342(13) 0.6150(4) 0.0185(13) Uani d 1
H H10A 0.4662 0.7642 0.5977 0.022 Uiso calc 1
H H10B 0.5217 0.8379 0.6503 0.022 Uiso calc 1
C C11 0.5012(3) 0.9798(13) 0.5322(4) 0.0229(15) Uani d 1
H H11A 0.5136 1.0962 0.5648 0.027 Uiso calc 1
H H11B 0.4630 0.9777 0.5142 0.027 Uiso calc 1
C C12 0.5178(3) 1.0307(13) 0.4787(4) 0.0233(15) Uani d 1
H H12A 0.4982 1.1583 0.4548 0.028 Uiso calc 1
H H12B 0.5083 0.9072 0.4485 0.028 Uiso calc 1
C C13 0.5753(3) 1.0757(12) 0.5011(4) 0.0200(14) Uani d 1
H H13A 0.5815 1.1339 0.4647 0.024 Uiso calc 1
H H13B 0.5862 1.1867 0.5354 0.024 Uiso calc 1
C C14 0.6344(3) 0.8169(12) 0.4967(3) 0.0185(13) Uani d 1
H H14 0.6335 0.9055 0.4624 0.022 Uiso calc 1
C C15 0.6668(3) 0.6281(13) 0.5102(3) 0.0164(12) Uani d 1
C C16 0.6939(3) 0.5967(16) 0.4708(3) 0.0237(16) Uani d 1
H H16 0.6918 0.7040 0.4402 0.028 Uiso calc 1
C C17 0.7225(3) 0.4177(17) 0.4763(4) 0.0278(19) Uani d 1
H H17 0.7401 0.3996 0.4493 0.033 Uiso calc 1
C C18 0.7265(3) 0.2608(15) 0.5208(4) 0.0247(16) Uani d 1
H H18 0.7463 0.1346 0.5238 0.030 Uiso calc 1
C C19 0.7018(3) 0.2845(12) 0.5615(4) 0.0177(13) Uani d 1
C C20 0.6714(2) 0.4730(11) 0.5577(3) 0.0138(11) Uani d 1
C C21 0.3889(2) 0.2648(11) 0.3996(3) 0.0133(11) Uani d 1
C C22 0.4043(3) 0.4517(12) 0.4402(3) 0.0166(12) Uani d 1
C C23 0.3904(3) 0.4786(14) 0.4908(4) 0.0211(14) Uani d 1
H H23 0.4004 0.6064 0.5160 0.025 Uiso calc 1
C C24 0.3619(3) 0.3216(15) 0.5052(4) 0.0236(15) Uani d 1
H H24 0.3533 0.3407 0.5407 0.028 Uiso calc 1
C C25 0.3462(3) 0.1381(13) 0.4678(4) 0.0204(14) Uani d 1
H H25 0.3267 0.0306 0.4775 0.024 Uiso calc 1
C C26 0.3591(2) 0.1099(12) 0.4149(4) 0.0151(12) Uani d 1
C C27 0.3376(3) -0.0816(12) 0.3766(4) 0.0172(12) Uani d 1
H H27 0.3175 -0.1721 0.3907 0.021 Uiso calc 1
C C28 0.3169(2) -0.3457(12) 0.2958(4) 0.0190(13) Uani d 1
H H28A 0.3015 -0.4136 0.3228 0.023 Uiso calc 1
H H28B 0.3429 -0.4468 0.2933 0.023 Uiso calc 1
C C29 0.2746(3) -0.3076(13) 0.2284(5) 0.0253(17) Uani d 1
H H29A 0.2504 -0.1968 0.2309 0.030 Uiso calc 1
H H29B 0.2548 -0.4433 0.2129 0.030 Uiso calc 1
C C30 0.2949(3) -0.2340(14) 0.1794(4) 0.0264(17) Uani d 1
H H30A 0.3200 -0.3427 0.1781 0.032 Uiso calc 1
H H30B 0.2657 -0.2303 0.1364 0.032 Uiso calc 1
C C31 0.3389(3) 0.0262(13) 0.1427(4) 0.0223(15) Uani d 1
H H31A 0.3102 0.0008 0.1000 0.027 Uiso calc 1
H H31B 0.3669 -0.0770 0.1476 0.027 Uiso calc 1
C C32 0.3589(4) 0.2539(14) 0.1445(4) 0.0280(17) Uani d 1
H H32A 0.3293 0.3554 0.1305 0.034 Uiso calc 1
H H32B 0.3746 0.2646 0.1133 0.034 Uiso calc 1
C C33 0.3994(3) 0.3251(12) 0.2112(4) 0.0178(13) Uani d 1
H H33A 0.4254 0.4203 0.2060 0.021 Uiso calc 1
H H33B 0.3822 0.4078 0.2337 0.021 Uiso calc 1
C C34 0.4716(3) 0.0908(11) 0.2587(3) 0.0145(11) Uani d 1
H H34 0.4881 0.1910 0.2420 0.017 Uiso calc 1
C C35 0.5015(2) -0.0938(11) 0.2915(3) 0.0125(11) Uani d 1
C C36 0.5534(3) -0.1017(12) 0.2977(3) 0.0161(12) Uani d 1
H H36 0.5660 0.0148 0.2814 0.019 Uiso calc 1
C C37 0.5855(3) -0.2712(13) 0.3264(4) 0.0176(13) Uani d 1
H H37 0.6199 -0.2732 0.3300 0.021 Uiso calc 1
C C38 0.5663(3) -0.4425(12) 0.3503(3) 0.0160(12) Uani d 1
H H38 0.5882 -0.5620 0.3701 0.019 Uiso calc 1
C C39 0.5161(2) -0.4401(10) 0.3453(3) 0.0117(10) Uani d 1
C C40 0.4818(2) -0.2639(10) 0.3173(3) 0.0116(10) Uani d 1
N N1 0.6064(2) 0.8803(10) 0.5256(3) 0.0152(11) Uani d 1
N N2 0.5213(2) 0.7704(10) 0.5638(3) 0.0152(10) Uani d 1
H H2A 0.5066 0.6533 0.5311 0.018 Uiso calc 1
N N3 0.6041(2) 0.6173(10) 0.6779(3) 0.0140(10) Uani d 1
N N4 0.3424(2) -0.1445(10) 0.3259(3) 0.0147(11) Uani d 1
N N5 0.3203(2) -0.0198(11) 0.1927(3) 0.0196(12) Uani d 1
H H5A 0.2942 0.0922 0.1901 0.023 Uiso calc 1
N N6 0.4254(2) 0.1346(10) 0.2496(3) 0.0139(10) Uani d 1
O O1 0.64396(19) 1.0198(8) 0.6580(2) 0.0154(9) Uani d 1
O O2 0.7072(2) 1.3649(9) 0.7190(3) 0.0256(13) Uani d 1
H H2 0.6800 1.3917 0.6862 0.038 Uiso calc 1
O O3 0.64872(19) 0.4898(8) 0.5970(2) 0.0150(9) Uani d 1
O O4 0.7093(2) 0.1270(9) 0.6058(3) 0.0232(11) Uani d 1
H H4A 0.6839 0.1226 0.6153 0.035 Uiso calc 1
O O5 0.40226(19) 0.2469(8) 0.3519(2) 0.0144(8) Uani d 1
O O6 0.4346(2) 0.6078(9) 0.4317(3) 0.0203(10) Uani d 1
H H6 0.4406 0.5767 0.3998 0.030 Uiso calc 1
O O7 0.43578(18) -0.2675(8) 0.3168(2) 0.0147(9) Uani d 1
O O8 0.5012(2) -0.6116(9) 0.3707(3) 0.0177(10) Uani d 1
H H8 0.4692 -0.6048 0.3601 0.027 Uiso calc 1

loop_
_atom_site_aniso_label
_atom_site_aniso_U_11
_atom_site_aniso_U_22
_atom_site_aniso_U_33
_atom_site_aniso_U_12
_atom_site_aniso_U_13
_atom_site_aniso_U_23
Cu1 0.0175(3) 0.0105(3) 0.0090(3) -0.0002(3) 0.0049(2) 0.0018(3)
Cu2 0.0123(3) 0.0117(3) 0.0148(3) -0.0012(3) 0.0059(2) 0.0003(3)
C1 0.013(2) 0.011(3) 0.013(3) 0.004(2) 0.002(2) -0.002(2)
C2 0.015(3) 0.013(3) 0.018(3) 0.002(2) -0.003(2) -0.004(2)
C3 0.016(3) 0.025(4) 0.021(3) 0.006(3) 0.001(2) -0.008(3)
C4 0.024(3) 0.031(4) 0.011(3) 0.008(3) 0.002(2) -0.005(3)
C5 0.019(3) 0.029(4) 0.011(3) 0.008(3) 0.003(2) 0.001(3)
C6 0.012(3) 0.022(3) 0.013(3) 0.007(2) 0.005(2) 0.001(2)
C7 0.017(3) 0.019(3) 0.014(3) 0.004(2) 0.010(2) 0.004(2)
C8 0.024(3) 0.018(3) 0.014(3) -0.002(2) 0.010(2) 0.001(2)
C9 0.022(3) 0.021(3) 0.022(3) -0.006(3) 0.012(3) -0.001(3)
C10 0.017(3) 0.018(3) 0.021(3) -0.002(2) 0.008(2) -0.004(3)
C11 0.019(3) 0.015(3) 0.026(4) 0.003(3) 0.001(3) 0.002(3)
C12 0.023(3) 0.019(4) 0.016(3) 0.000(3) -0.004(2) 0.004(3)
C13 0.023(3) 0.015(3) 0.018(3) -0.002(2) 0.005(3) 0.006(3)
C14 0.023(3) 0.017(3) 0.009(3) -0.008(2) 0.001(2) 0.002(2)
C15 0.014(3) 0.026(3) 0.008(3) -0.010(2) 0.004(2) -0.003(2)
C16 0.015(3) 0.049(5) 0.010(3) -0.009(3) 0.007(2) -0.003(3)
C17 0.015(3) 0.052(6) 0.016(3) -0.008(3) 0.007(2) -0.014(3)
C18 0.015(3) 0.034(4) 0.026(4) -0.006(3) 0.008(3) -0.014(3)
C19 0.013(3) 0.017(3) 0.023(3) -0.002(2) 0.008(2) -0.006(3)
C20 0.011(2) 0.014(3) 0.015(3) -0.003(2) 0.005(2) -0.003(2)
C21 0.012(2) 0.013(3) 0.014(3) 0.002(2) 0.004(2) 0.001(2)
C22 0.018(3) 0.016(3) 0.012(3) -0.004(2) 0.003(2) 0.000(2)
C23 0.021(3) 0.027(4) 0.015(3) -0.007(3) 0.007(2) -0.006(3)
C24 0.020(3) 0.036(4) 0.016(3) -0.005(3) 0.009(3) -0.003(3)
C25 0.018(3) 0.025(4) 0.020(3) -0.004(3) 0.010(2) 0.002(3)
C26 0.007(2) 0.018(3) 0.022(3) -0.001(2) 0.008(2) 0.002(2)
C27 0.013(3) 0.016(3) 0.024(3) -0.003(2) 0.009(2) 0.000(3)
C28 0.009(2) 0.018(3) 0.034(4) -0.005(2) 0.013(2) -0.005(3)
C29 0.010(3) 0.021(3) 0.042(5) -0.005(2) 0.007(3) -0.013(3)
C30 0.021(3) 0.020(4) 0.026(4) 0.001(3) -0.002(3) -0.008(3)
C31 0.028(3) 0.021(4) 0.012(3) 0.007(3) 0.002(2) -0.001(3)
C32 0.041(4) 0.023(4) 0.016(3) 0.011(3) 0.007(3) 0.006(3)
C33 0.018(3) 0.014(3) 0.022(3) 0.004(2) 0.009(3) 0.001(2)
C34 0.016(3) 0.013(3) 0.017(3) 0.000(2) 0.008(2) 0.002(2)
C35 0.010(2) 0.016(3) 0.015(3) -0.004(2) 0.008(2) -0.002(2)
C36 0.015(3) 0.019(3) 0.017(3) -0.005(2) 0.010(2) -0.005(2)
C37 0.014(3) 0.022(3) 0.019(3) -0.001(2) 0.008(2) -0.004(3)
C38 0.015(3) 0.017(3) 0.015(3) 0.003(2) 0.004(2) -0.002(2)
C39 0.009(2) 0.010(2) 0.012(3) -0.0016(18) 0.0006(19) -0.002(2)
C40 0.014(2) 0.009(2) 0.010(2) 0.001(2) 0.0035(19) -0.001(2)
N1 0.018(2) 0.015(3) 0.011(2) -0.004(2) 0.0035(19) 0.003(2)
N2 0.018(2) 0.011(2) 0.014(2) -0.0024(19) 0.0043(19) -0.001(2)
N3 0.014(2) 0.017(3) 0.011(2) 0.001(2) 0.0052(19) 0.005(2)
N4 0.010(2) 0.015(3) 0.021(3) -0.0021(19) 0.009(2) -0.001(2)
N5 0.017(2) 0.015(3) 0.017(3) 0.006(2) -0.002(2) -0.004(2)
N6 0.014(2) 0.014(3) 0.013(2) 0.0000(19) 0.0049(19) 0.002(2)
O1 0.022(2) 0.010(2) 0.0090(19) -0.0003(17) 0.0011(16) 0.0011(16)
O2 0.025(3) 0.012(2) 0.022(3) -0.001(2) -0.007(2) 0.000(2)
O3 0.020(2) 0.012(2) 0.015(2) -0.0001(18) 0.0093(17) 0.0026(17)
O4 0.021(2) 0.015(2) 0.036(3) 0.0031(19) 0.014(2) 0.001(2)
O5 0.019(2) 0.013(2) 0.013(2) -0.0039(17) 0.0079(16) -0.0012(17)
O6 0.025(2) 0.020(3) 0.017(2) -0.009(2) 0.009(2) -0.004(2)
O7 0.0134(19) 0.013(2) 0.018(2) -0.0013(16) 0.0073(16) 0.0032(18)
O8 0.015(2) 0.014(2) 0.021(3) 0.0033(17) 0.0051(18) 0.0062(19)

loop_
_atom_type_symbol
_atom_type_description
_atom_type_scat_dispersion_real
_atom_type_scat_dispersion_imag
_atom_type_scat_source
C C 0.0033 0.0016 'International Tables Vol C Tables 4.2.6.8 and 6.1.1.4'
H H 0.0000 0.0000 'International Tables Vol C Tables 4.2.6.8 and 6.1.1.4'
Cu Cu 0.3201 1.2651 'International Tables Vol C Tables 4.2.6.8 and 6.1.1.4'
N N 0.0061 0.0033 'International Tables Vol C Tables 4.2.6.8 and 6.1.1.4'
O O 0.0106 0.0060 'International Tables Vol C Tables 4.2.6.8 and 6.1.1.4'

loop_
_exptl_crystal_face_index_h
_exptl_crystal_face_index_k
_exptl_crystal_face_index_l
_exptl_crystal_face_perp_dist
0.00 0.00 -1.00 0.0410
0.00 0.00 1.00 0.0360
1.00 0.00 -1.00 0.0330
-1.00 0.00 1.00 0.0280
-1.00 1.00 0.00 0.0110
1.00 -1.00 0.00 0.0110

loop_
_geom_angle_atom_site_label_1
_geom_angle_atom_site_label_2
_geom_angle_atom_site_label_3
_geom_angle
N1 Cu1 N3 176.5(3)
N1 Cu1 O3 92.6(2)
N3 Cu1 O3 87.8(2)
N1 Cu1 O1 92.4(2)
N3 Cu1 O1 90.4(2)
O3 Cu1 O1 121.1(2)
N1 Cu1 N2 91.0(2)
N3 Cu1 N2 85.9(2)
O3 Cu1 N2 125.3(2)
O1 Cu1 N2 113.3(2)
N4 Cu2 N6 178.4(3)
N4 Cu2 O5 92.3(2)
N6 Cu2 O5 87.9(2)
N4 Cu2 O7 90.4(2)
N6 Cu2 O7 90.9(2)
O5 Cu2 O7 116.2(2)
N4 Cu2 N5 90.8(3)
N6 Cu2 N5 87.7(3)
O5 Cu2 N5 126.1(2)
O7 Cu2 N5 117.5(2)
O1 C1 C2 119.5(7)
O1 C1 C6 124.4(6)
C2 C1 C6 116.1(6)
O2 C2 C3 117.4(7)
O2 C2 C1 120.5(6)
C3 C2 C1 122.0(8)
C4 C3 C2 120.9(7)
C4 C3 H3 119.5
C2 C3 H3 119.5
C5 C4 C3 119.8(7)
C5 C4 H4 120.1
C3 C4 H4 120.1
C4 C5 C6 120.5(8)
C4 C5 H5 119.7
C6 C5 H5 119.7
C5 C6 C1 120.6(7)
C5 C6 C7 115.7(7)
C1 C6 C7 123.7(6)
N3 C7 C6 126.1(7)
N3 C7 H7 116.9
C6 C7 H7 116.9
N3 C8 C9 109.0(6)
N3 C8 H8A 109.9
C9 C8 H8A 109.9
N3 C8 H8B 109.9
C9 C8 H8B 109.9
H8A C8 H8B 108.3
C10 C9 C8 113.4(6)
C10 C9 H9A 108.9
C8 C9 H9A 108.9
C10 C9 H9B 108.9
C8 C9 H9B 108.9
H9A C9 H9B 107.7
N2 C10 C9 113.6(6)
N2 C10 H10A 108.8
C9 C10 H10A 108.8
N2 C10 H10B 108.8
C9 C10 H10B 108.8
H10A C10 H10B 107.7
N2 C11 C12 112.9(7)
N2 C11 H11A 109.0
C12 C11 H11A 109.0
N2 C11 H11B 109.0
C12 C11 H11B 109.0
H11A C11 H11B 107.8
C11 C12 C13 114.9(6)
C11 C12 H12A 108.6
C13 C12 H12A 108.6
C11 C12 H12B 108.6
C13 C12 H12B 108.6
H12A C12 H12B 107.5
N1 C13 C12 111.7(6)
N1 C13 H13A 109.3
C12 C13 H13A 109.3
N1 C13 H13B 109.3
C12 C13 H13B 109.3
H13A C13 H13B 107.9
N1 C14 C15 127.7(7)
N1 C14 H14 116.1
C15 C14 H14 116.1
C20 C15 C16 119.7(7)
C20 C15 C14 124.1(7)
C16 C15 C14 116.2(7)
C17 C16 C15 121.3(8)
C17 C16 H16 119.4
C15 C16 H16 119.4
C16 C17 C18 120.3(7)
C16 C17 H17 119.8
C18 C17 H17 119.8
C17 C18 C19 121.0(8)
C17 C18 H18 119.5
C19 C18 H18 119.5
O4 C19 C18 117.3(7)
O4 C19 C20 122.1(7)
C18 C19 C20 120.5(8)
O3 C20 C15 124.1(6)
O3 C20 C19 118.7(6)
C15 C20 C19 117.2(7)
O5 C21 C26 124.4(6)
O5 C21 C22 119.7(6)
C26 C21 C22 115.9(6)
O6 C22 C23 117.1(7)
O6 C22 C21 121.3(7)
C23 C22 C21 121.6(7)
C22 C23 C24 121.1(7)
C22 C23 H23 119.5
C24 C23 H23 119.5
C25 C24 C23 119.7(7)
C25 C24 H24 120.1
C23 C24 H24 120.1
C24 C25 C26 120.0(7)
C24 C25 H25 120.0
C26 C25 H25 120.0
C21 C26 C25 121.7(7)
C21 C26 C27 123.2(7)
C25 C26 C27 115.1(6)
N4 C27 C26 128.1(7)
N4 C27 H27 115.9
C26 C27 H27 115.9
N4 C28 C29 111.8(6)
N4 C28 H28A 109.3
C29 C28 H28A 109.3
N4 C28 H28B 109.3
C29 C28 H28B 109.3
H28A C28 H28B 107.9
C28 C29 C30 114.1(6)
C28 C29 H29A 108.7
C30 C29 H29A 108.7
C28 C29 H29B 108.7
C30 C29 H29B 108.7
H29A C29 H29B 107.6
N5 C30 C29 114.7(7)
N5 C30 H30A 108.6
C29 C30 H30A 108.6
N5 C30 H30B 108.6
C29 C30 H30B 108.6
H30A C30 H30B 107.6
N5 C31 C32 114.3(7)
N5 C31 H31A 108.7
C32 C31 H31A 108.7
N5 C31 H31B 108.7
C32 C31 H31B 108.7
H31A C31 H31B 107.6
C31 C32 C33 114.1(7)
C31 C32 H32A 108.7
C33 C32 H32A 108.7
C31 C32 H32B 108.7
C33 C32 H32B 108.7
H32A C32 H32B 107.6
N6 C33 C32 110.1(6)
N6 C33 H33A 109.6
C32 C33 H33A 109.6
N6 C33 H33B 109.6
C32 C33 H33B 109.6
H33A C33 H33B 108.2
N6 C34 C35 126.8(6)
N6 C34 H34 116.6
C35 C34 H34 116.6
C36 C35 C40 120.2(6)
C36 C35 C34 116.1(6)
C40 C35 C34 123.6(6)
C37 C36 C35 122.1(7)
C37 C36 H36 118.9
C35 C36 H36 118.9
C36 C37 C38 118.5(6)
C36 C37 H37 120.8
C38 C37 H37 120.8
C39 C38 C37 121.0(6)
C39 C38 H38 119.5
C37 C38 H38 119.5
O8 C39 C38 117.0(6)
O8 C39 C40 120.7(6)
C38 C39 C40 122.3(6)
O7 C40 C39 119.2(6)
O7 C40 C35 125.1(6)
C39 C40 C35 115.8(6)
C14 N1 C13 117.3(6)
C14 N1 Cu1 125.0(5)
C13 N1 Cu1 117.5(5)
C10 N2 C11 109.4(6)
C10 N2 Cu1 110.6(4)
C11 N2 Cu1 112.1(4)
C10 N2 H2A 108.2
C11 N2 H2A 108.2
Cu1 N2 H2A 108.2
C7 N3 C8 118.8(6)
C7 N3 Cu1 128.2(5)
C8 N3 Cu1 113.0(5)
C27 N4 C28 117.7(6)
C27 N4 Cu2 125.8(5)
C28 N4 Cu2 116.4(5)
C31 N5 C30 108.4(6)
C31 N5 Cu2 110.6(4)
C30 N5 Cu2 111.6(5)
C31 N5 H5A 108.7
C30 N5 H5A 108.7
Cu2 N5 H5A 108.7
C34 N6 C33 119.6(6)
C34 N6 Cu2 127.1(5)
C33 N6 Cu2 113.0(4)
C1 O1 Cu1 124.8(4)
C2 O2 H2 109.5
C20 O3 Cu1 125.0(4)
C19 O4 H4A 109.5
C21 O5 Cu2 125.8(4)
C22 O6 H6 109.5
C40 O7 Cu2 123.9(4)
C39 O8 H8 109.5

loop_
_geom_bond_atom_site_label_1
_geom_bond_atom_site_label_2
_geom_bond_distance
Cu1 N1 1.939(6)
Cu1 N3 1.942(6)
Cu1 O3 2.049(5)
Cu1 O1 2.074(5)
Cu1 N2 2.228(6)
Cu2 N4 1.936(6)
Cu2 N6 1.948(6)
Cu2 O5 2.050(5)
Cu2 O7 2.084(5)
Cu2 N5 2.198(6)
C1 O1 1.316(8)
C1 C2 1.423(10)
C1 C6 1.428(10)
C2 O2 1.366(10)
C2 C3 1.385(11)
C3 C4 1.383(13)
C3 H3 0.9500
C4 C5 1.379(12)
C4 H4 0.9500
C5 C6 1.420(10)
C5 H5 0.9500
C6 C7 1.437(11)
C7 N3 1.290(9)
C7 H7 0.9500
C8 N3 1.466(10)
C8 C9 1.542(11)
C8 H8A 0.9900
C8 H8B 0.9900
C9 C10 1.524(11)
C9 H9A 0.9900
C9 H9B 0.9900
C10 N2 1.471(10)
C10 H10A 0.9900
C10 H10B 0.9900
C11 N2 1.478(10)
C11 C12 1.521(13)
C11 H11A 0.9900
C11 H11B 0.9900
C12 C13 1.522(11)
C12 H12A 0.9900
C12 H12B 0.9900
C13 N1 1.464(10)
C13 H13A 0.9900
C13 H13B 0.9900
C14 N1 1.294(10)
C14 C15 1.438(11)
C14 H14 0.9500
C15 C20 1.415(10)
C15 C16 1.428(10)
C16 C17 1.349(14)
C16 H16 0.9500
C17 C18 1.379(14)
C17 H17 0.9500
C18 C19 1.391(11)
C18 H18 0.9500
C19 O4 1.357(10)
C19 C20 1.433(10)
C20 O3 1.314(8)
C21 O5 1.305(8)
C21 C26 1.417(9)
C21 C22 1.434(10)
C22 O6 1.362(9)
C22 C23 1.384(11)
C23 C24 1.392(11)
C23 H23 0.9500
C24 C25 1.379(12)
C24 H24 0.9500
C25 C26 1.419(10)
C25 H25 0.9500
C26 C27 1.449(10)
C27 N4 1.286(10)
C27 H27 0.9500
C28 N4 1.460(9)
C28 C29 1.527(12)
C28 H28A 0.9900
C28 H28B 0.9900
C29 C30 1.533(14)
C29 H29A 0.9900
C29 H29B 0.9900
C30 N5 1.479(11)
C30 H30A 0.9900
C30 H30B 0.9900
C31 N5 1.477(11)
C31 C32 1.514(13)
C31 H31A 0.9900
C31 H31B 0.9900
C32 C33 1.543(11)
C32 H32A 0.9900
C32 H32B 0.9900
C33 N6 1.471(9)
C33 H33A 0.9900
C33 H33B 0.9900
C34 N6 1.274(8)
C34 C35 1.434(10)
C34 H34 0.9500
C35 C36 1.425(9)
C35 C40 1.431(9)
C36 C37 1.365(11)
C36 H36 0.9500
C37 C38 1.403(11)
C37 H37 0.9500
C38 C39 1.386(9)
C38 H38 0.9500
C39 O8 1.361(8)
C39 C40 1.425(9)
C40 O7 1.306(8)
N2 H2A 1.0000
N5 H5A 1.0000
O2 H2 0.8400
O4 H4A 0.8400
O6 H6 0.8400
O8 H8 0.8400

loop_
_geom_hbond_atom_site_label_D
_geom_hbond_atom_site_label_H
_geom_hbond_atom_site_label_A
_geom_hbond_site_symmetry_A
_geom_hbond_distance_DH
_geom_hbond_distance_HA
_geom_hbond_distance_DA
_geom_hbond_angle_DHA
O2 H2 O3 1_565 0.84 1.95 2.699(8) 147
O4 H4A O1 1_545 0.84 1.90 2.686(8) 156
O6 H6 O7 1_565 0.84 2.08 2.758(8) 137
O6 H6 O8 1_565 0.84 2.40 3.101(8) 142
O8 H8 O5 1_545 0.84 2.05 2.806(7) 149
N2 H2A O6 . 1.00 2.36 3.163(8) 137

loop_
_geom_torsion_atom_site_label_1
_geom_torsion_atom_site_label_2
_geom_torsion_atom_site_label_3
_geom_torsion_atom_site_label_4
_geom_torsion
O1 C1 C2 O2 -1.2(10)
C6 C1 C2 O2 178.3(6)
O1 C1 C2 C3 -177.2(7)
C6 C1 C2 C3 2.4(10)
O2 C2 C3 C4 -177.0(7)
C1 C2 C3 C4 -0.9(12)
C2 C3 C4 C5 -1.3(12)
C3 C4 C5 C6 1.8(11)
C4 C5 C6 C1 -0.3(10)
C4 C5 C6 C7 179.0(7)
O1 C1 C6 C5 177.7(6)
C2 C1 C6 C5 -1.8(9)
O1 C1 C6 C7 -1.5(10)
C2 C1 C6 C7 179.0(6)
C5 C6 C7 N3 -174.3(7)
C1 C6 C7 N3 4.9(11)
N3 C8 C9 C10 26.9(8)
C8 C9 C10 N2 50.2(8)
N2 C11 C12 C13 -68.3(9)
C11 C12 C13 N1 69.7(9)
N1 C14 C15 C20 2.6(11)
N1 C14 C15 C16 -179.7(7)
C20 C15 C16 C17 2.5(10)
C14 C15 C16 C17 -175.4(7)
C15 C16 C17 C18 -0.5(11)
C16 C17 C18 C19 -0.9(11)
C17 C18 C19 O4 -177.3(7)
C17 C18 C19 C20 0.3(11)
C16 C15 C20 O3 178.6(6)
C14 C15 C20 O3 -3.7(10)
C16 C15 C20 C19 -2.9(9)
C14 C15 C20 C19 174.7(6)
O4 C19 C20 O3 -2.4(10)
C18 C19 C20 O3 -179.8(6)
O4 C19 C20 C15 179.0(6)
C18 C19 C20 C15 1.6(10)
O5 C21 C22 O6 -2.7(10)
C26 C21 C22 O6 177.6(6)
O5 C21 C22 C23 179.1(7)
C26 C21 C22 C23 -0.7(10)
O6 C22 C23 C24 -176.5(7)
C21 C22 C23 C24 1.8(12)
C22 C23 C24 C25 -1.5(12)
C23 C24 C25 C26 0.1(12)
O5 C21 C26 C25 179.5(6)
C22 C21 C26 C25 -0.8(9)
O5 C21 C26 C27 -3.6(10)
C22 C21 C26 C27 176.1(6)
C24 C25 C26 C21 1.1(11)
C24 C25 C26 C27 -176.1(7)
C21 C26 C27 N4 1.7(12)
C25 C26 C27 N4 178.8(7)
N4 C28 C29 C30 67.5(8)
C28 C29 C30 N5 -65.0(9)
N5 C31 C32 C33 51.3(9)
C31 C32 C33 N6 24.4(10)
N6 C34 C35 C36 -177.5(7)
N6 C34 C35 C40 2.5(12)
C40 C35 C36 C37 1.8(10)
C34 C35 C36 C37 -178.2(7)
C35 C36 C37 C38 0.1(11)
C36 C37 C38 C39 -0.3(11)
C37 C38 C39 O8 -179.1(6)
C37 C38 C39 C40 -1.4(10)
O8 C39 C40 O7 0.8(9)
C38 C39 C40 O7 -176.9(6)
O8 C39 C40 C35 -179.4(6)
C38 C39 C40 C35 3.0(9)
C36 C35 C40 O7 176.7(6)
C34 C35 C40 O7 -3.4(11)
C36 C35 C40 C39 -3.2(9)
C34 C35 C40 C39 176.8(6)
C15 C14 N1 C13 -178.0(6)
C15 C14 N1 Cu1 8.0(10)
C12 C13 N1 C14 119.7(7)
C12 C13 N1 Cu1 -65.8(7)
C9 C10 N2 C11 169.2(6)
C9 C10 N2 Cu1 -66.8(6)
C12 C11 N2 C10 179.7(6)
C12 C11 N2 Cu1 56.7(7)
C6 C7 N3 C8 -174.8(6)
C6 C7 N3 Cu1 6.3(10)
C9 C8 N3 C7 96.8(7)
C9 C8 N3 Cu1 -84.1(6)
C26 C27 N4 C28 179.8(7)
C26 C27 N4 Cu2 4.6(11)
C29 C28 N4 C27 115.9(8)
C29 C28 N4 Cu2 -68.4(6)
C32 C31 N5 C30 171.7(6)
C32 C31 N5 Cu2 -65.7(7)
C29 C30 N5 C31 178.6(6)
C29 C30 N5 Cu2 56.5(7)
C35 C34 N6 C33 -176.2(7)
C35 C34 N6 Cu2 10.9(11)
C32 C33 N6 C34 105.9(8)
C32 C33 N6 Cu2 -80.2(7)
C2 C1 O1 Cu1 168.1(5)
C6 C1 O1 Cu1 -11.4(9)
C15 C20 O3 Cu1 -5.4(9)
C19 C20 O3 Cu1 176.2(4)
C26 C21 O5 Cu2 -0.7(9)
C22 C21 O5 Cu2 179.5(5)
C39 C40 O7 Cu2 171.7(4)
C35 C40 O7 Cu2 -8.1(9)

_cod_database_fobs_code 2241224
